data_7207620
loop_
_publ_author_name
'Han, Min-Le'
'Wang, Jian-Ge'
'Ma, Lu-Fang'
'Guo, Hui'
'Wang, Li-Ya'

_publ_section_title
;
 Construction of Cd(ii) coordination polymers based on R-isophthalate (R =
 --CH3 or --OCH3) and flexible N-donor co-ligands: Syntheses, structures
 and photoluminescence
;
_journal_issue 8
_journal_name_full CrystEngComm
_journal_page_first 2691
_journal_paper_doi 10.1039/c2ce06511h
_journal_volume 14
_journal_year 2012
_chemical_formula_sum 'C19 H26 Cd N6 O6'
_chemical_formula_weight 546.86
_chemical_name_systematic
;

?

;
_space_group_IT_number 2
_symmetry_cell_setting triclinic
_symmetry_space_group_name_Hall '-P 1'
_symmetry_space_group_name_H-M 'P -1'
_atom_sites_solution_hydrogens geom
_atom_sites_solution_primary direct
_atom_sites_solution_secondary difmap
_audit_creation_method SHELXL-97
_cell_angle_alpha 70.0130(10)
_cell_angle_beta 65.1680(10)
_cell_angle_gamma 68.5920(10)
_cell_formula_units_Z 2
_cell_length_a 10.2191(9)
_cell_length_b 11.4377(11)
_cell_length_c 12.0542(11)
_cell_measurement_reflns_used 5419
_cell_measurement_temperature 296(2)
_cell_measurement_theta_max 25.50
_cell_measurement_theta_min 2.40
_cell_volume 1160.43(19)
_computing_cell_refinement 'Bruker SMART'
_computing_data_collection 'Bruker SMART'
_computing_data_reduction 'Bruker SAINT'
_computing_molecular_graphics 'Bruker SHELXTL'
_computing_publication_material 'Bruker SHELXTL'
_computing_structure_refinement 'SHELXL-97 (Sheldrick, 1997)'
_computing_structure_solution 'SHELXS-97 (Sheldrick, 1990)'
_diffrn_ambient_temperature 296(2)
_diffrn_measured_fraction_theta_full 0.993
_diffrn_measured_fraction_theta_max 0.993
_diffrn_measurement_device_type 'CCD area detector'
_diffrn_measurement_method 'phi and omega scans'
_diffrn_radiation_monochromator graphite
_diffrn_radiation_source 'fine-focus sealed tube'
_diffrn_radiation_type MoK\a
_diffrn_radiation_wavelength 0.71073
_diffrn_reflns_av_R_equivalents 0.0137
_diffrn_reflns_av_sigmaI/netI 0.0208
_diffrn_reflns_limit_h_max 12
_diffrn_reflns_limit_h_min -12
_diffrn_reflns_limit_k_max 13
_diffrn_reflns_limit_k_min -13
_diffrn_reflns_limit_l_max 14
_diffrn_reflns_limit_l_min -14
_diffrn_reflns_number 8716
_diffrn_reflns_theta_full 25.50
_diffrn_reflns_theta_max 25.50
_diffrn_reflns_theta_min 2.40
_exptl_absorpt_coefficient_mu 0.987
_exptl_absorpt_correction_T_max 0.8369
_exptl_absorpt_correction_T_min 0.7214
_exptl_absorpt_correction_type multi-scan
_exptl_absorpt_process_details sadabs
_exptl_crystal_colour colorless
_exptl_crystal_density_diffrn 1.565
_exptl_crystal_density_method 'not measured'
_exptl_crystal_description block
_exptl_crystal_F_000 556
_exptl_crystal_size_max 0.35
_exptl_crystal_size_mid 0.27
_exptl_crystal_size_min 0.19
_refine_diff_density_max 1.060
_refine_diff_density_min -0.447
_refine_diff_density_rms 0.059
_refine_ls_extinction_method none
_refine_ls_goodness_of_fit_ref 1.057
_refine_ls_hydrogen_treatment constr
_refine_ls_matrix_type full
_refine_ls_number_parameters 290
_refine_ls_number_reflns 4308
_refine_ls_number_restraints 33
_refine_ls_restrained_S_all 1.069
_refine_ls_R_factor_all 0.0286
_refine_ls_R_factor_gt 0.0257
_refine_ls_shift/su_max 0.001
_refine_ls_shift/su_mean 0.000
_refine_ls_structure_factor_coef Fsqd
_refine_ls_weighting_details 'calc w=1/[\s^2^(Fo^2^)+(0.0372P)^2^+0.4862P] where P=(Fo^2^+2Fc^2^)/3'
_refine_ls_weighting_scheme calc
_refine_ls_wR_factor_gt 0.0656
_refine_ls_wR_factor_ref 0.0674
_reflns_number_gt 3989
_reflns_number_total 4308
_reflns_threshold_expression >2sigma(I)
_cod_data_source_file c2ce06511h.txt
_cod_data_source_block 5
_cod_depositor_comments
;
The following automatic conversions were performed:

'_symmetry_cell_setting' value 'Triclinic' changed to 'triclinic'
according to /home/saulius/struct/CIF-dictionaries/cif_core.dic
dictionary named 'cif_core.dic' version 2.4.1 from 2010-06-29.

Automatic conversion script
Id: cif_fix_values 1715 2011-07-08 13:25:40Z adriana 
;
_cod_original_cell_volume 1160.43(18)
_cod_original_sg_symbol_H-M P-1
_cod_database_code 7207620

loop_
_symmetry_equiv_pos_as_xyz
'x, y, z'
'-x, -y, -z'

loop_
_atom_site_label
_atom_site_type_symbol
_atom_site_fract_x
_atom_site_fract_y
_atom_site_fract_z
_atom_site_U_iso_or_equiv
_atom_site_adp_type
_atom_site_occupancy
_atom_site_symmetry_multiplicity
_atom_site_calc_flag
_atom_site_refinement_flags
Cd1 Cd 0.564092(17) 0.189748(16) 0.075565(17) 0.03585(8) Uani 1 1 d .
O1 O 0.32518(18) 0.32755(18) 0.14329(19) 0.0454(4) Uani 1 1 d .
O2 O 0.32858(19) 0.17635(19) 0.0682(2) 0.0512(5) Uani 1 1 d .
O3 O -0.1690(2) 0.16852(19) 0.0700(2) 0.0554(5) Uani 1 1 d .
O4 O -0.36426(19) 0.32604(19) 0.1270(2) 0.0529(5) Uani 1 1 d .
O5 O 0.7120(2) 0.0092(2) -0.0069(3) 0.0746(7) Uani 1 1 d .
H1W H 0.7925 0.0267 -0.0511 0.112 Uiso 1 1 d R
H2W H 0.6932 -0.0367 -0.0363 0.112 Uiso 1 1 d R
O6 O 1.0064(3) 0.9291(3) 0.1580(3) 0.0858(8) Uani 1 1 d .
H3W H 0.9480 0.9984 0.1346 0.129 Uiso 1 1 d R
H4W H 1.0057 0.8723 0.1282 0.129 Uiso 1 1 d R
N1 N 0.6084(2) 0.3025(2) -0.1293(2) 0.0456(5) Uani 1 1 d .
N2 N 0.6268(3) 0.4543(3) -0.2975(2) 0.0535(6) Uani 1 1 d .
N3 N 0.6216(4) 0.3542(3) -0.3295(3) 0.0766(8) Uani 1 1 d .
N4 N 0.5118(3) 0.0496(2) 0.2696(2) 0.0520(6) Uani 1 1 d .
N5 N 0.5199(4) -0.1305(3) 0.4198(3) 0.0768(9) Uani 1 1 d .
N6 N 0.3826(3) -0.0474(3) 0.4513(3) 0.0647(7) Uani 1 1 d .
C1 C 0.2604(3) 0.2753(2) 0.1126(2) 0.0346(5) Uani 1 1 d .
C2 C 0.0963(2) 0.3345(2) 0.1318(2) 0.0313(5) Uani 1 1 d .
C3 C 0.0138(2) 0.2753(2) 0.1119(2) 0.0319(5) Uani 1 1 d .
H3 H 0.0591 0.1973 0.0870 0.038 Uiso 1 1 calc R
C4 C -0.1374(2) 0.3331(2) 0.1292(2) 0.0319(5) Uani 1 1 d .
C5 C -0.2033(3) 0.4498(2) 0.1658(2) 0.0358(5) Uani 1 1 d .
H5 H -0.3043 0.4880 0.1776 0.043 Uiso 1 1 calc R
C6 C -0.1225(3) 0.5111(2) 0.1853(2) 0.0369(5) Uani 1 1 d .
C7 C 0.0273(3) 0.4519(2) 0.1681(2) 0.0354(5) Uani 1 1 d .
H7 H 0.0832 0.4914 0.1810 0.043 Uiso 1 1 calc R
C8 C -0.2286(3) 0.2718(2) 0.1067(2) 0.0368(5) Uani 1 1 d .
C9 C -0.1943(3) 0.6406(3) 0.2197(3) 0.0533(7) Uani 1 1 d .
H9A H -0.1250 0.6644 0.2370 0.080 Uiso 1 1 calc R
H9B H -0.2820 0.6359 0.2927 0.080 Uiso 1 1 calc R
H9C H -0.2215 0.7040 0.1512 0.080 Uiso 1 1 calc R
C10 C 0.6108(4) 0.2663(4) -0.2255(3) 0.0708(9) Uani 1 1 d .
H10 H 0.6052 0.1846 -0.2182 0.085 Uiso 1 1 calc R
C11 C 0.6185(3) 0.4225(3) -0.1794(3) 0.0437(6) Uani 1 1 d .
H11 H 0.6197 0.4766 -0.1374 0.052 Uiso 1 1 calc R
C12 C 0.6415(4) 0.5760(3) -0.3899(3) 0.0674(9) Uani 1 1 d .
H12A H 0.5674 0.6469 -0.3534 0.081 Uiso 1 1 calc R
H12B H 0.6216 0.5764 -0.4620 0.081 Uiso 1 1 calc R
C13 C 0.7952(4) 0.5964(3) -0.4329(3) 0.0677(9) Uani 1 1 d .
H13A H 0.8019 0.6720 -0.5013 0.081 Uiso 1 1 calc R
H13B H 0.8051 0.6147 -0.3644 0.081 Uiso 1 1 calc R
C14 C 0.9242(3) 0.4869(3) -0.4757(3) 0.0626(8) Uani 1 1 d .
H14A H 0.9122 0.4654 -0.5414 0.075 Uiso 1 1 calc R
H14B H 0.9213 0.4124 -0.4061 0.075 Uiso 1 1 calc R
C15 C 0.3813(4) 0.0587(3) 0.3617(3) 0.0635(8) Uani 1 1 d .
H15 H 0.2997 0.1303 0.3631 0.076 Uiso 1 1 calc R
C16 C 0.5922(4) -0.0677(3) 0.3113(3) 0.0649(9) Uani 1 1 d .
H16 H 0.6915 -0.1013 0.2665 0.078 Uiso 1 1 calc R
C17 C 0.2591(5) -0.0815(5) 0.5666(4) 0.0936(13) Uani 1 1 d U
H17A H 0.3013 -0.1420 0.6297 0.112 Uiso 1 1 calc R
H17B H 0.1980 -0.0044 0.5982 0.112 Uiso 1 1 calc R
C18 C 0.1638(6) -0.1377(5) 0.5504(4) 0.1057(14) Uani 1 1 d U
H18A H 0.0993 -0.1707 0.6329 0.127 Uiso 1 1 calc R
H18B H 0.2268 -0.2107 0.5127 0.127 Uiso 1 1 calc R
C19 C 0.0665(5) -0.0512(5) 0.4722(4) 0.0946(13) Uani 1 1 d U
H19A H 0.1292 -0.0087 0.3942 0.114 Uiso 1 1 calc R
H19B H 0.0303 -0.1056 0.4514 0.114 Uiso 1 1 calc R

loop_
_atom_site_aniso_label
_atom_site_aniso_U_11
_atom_site_aniso_U_22
_atom_site_aniso_U_33
_atom_site_aniso_U_23
_atom_site_aniso_U_13
_atom_site_aniso_U_12
Cd1 0.02403(10) 0.03406(11) 0.05165(13) -0.01345(8) -0.01192(8) -0.00732(7)
O1 0.0268(9) 0.0521(11) 0.0701(12) -0.0296(9) -0.0180(8) -0.0074(8)
O2 0.0270(9) 0.0528(11) 0.0863(14) -0.0383(11) -0.0194(9) -0.0024(8)
O3 0.0397(10) 0.0488(11) 0.0950(16) -0.0357(11) -0.0287(11) -0.0051(9)
O4 0.0249(9) 0.0570(12) 0.0890(15) -0.0298(11) -0.0240(9) -0.0058(8)
O5 0.0443(12) 0.0583(13) 0.129(2) -0.0594(14) -0.0071(13) -0.0118(10)
O6 0.0775(17) 0.0760(17) 0.0896(19) -0.0254(14) -0.0223(15) -0.0047(14)
N1 0.0429(13) 0.0497(13) 0.0458(13) -0.0168(10) -0.0114(10) -0.0123(10)
N2 0.0386(13) 0.0648(16) 0.0451(14) -0.0124(12) -0.0081(10) -0.0072(11)
N3 0.092(2) 0.091(2) 0.0542(17) -0.0234(16) -0.0222(16) -0.0275(18)
N4 0.0462(14) 0.0422(13) 0.0611(15) -0.0052(11) -0.0173(12) -0.0112(11)
N5 0.092(2) 0.0539(17) 0.074(2) 0.0033(15) -0.0365(18) -0.0133(16)
N6 0.0678(18) 0.0680(18) 0.0573(16) 0.0039(14) -0.0258(14) -0.0275(15)
C1 0.0238(11) 0.0402(13) 0.0419(13) -0.0126(11) -0.0096(10) -0.0091(10)
C2 0.0236(11) 0.0362(12) 0.0354(12) -0.0100(10) -0.0091(9) -0.0083(9)
C3 0.0252(11) 0.0321(12) 0.0407(13) -0.0128(10) -0.0098(10) -0.0071(9)
C4 0.0250(11) 0.0357(12) 0.0374(12) -0.0094(10) -0.0105(9) -0.0092(9)
C5 0.0226(11) 0.0395(13) 0.0440(13) -0.0150(11) -0.0110(10) -0.0018(10)
C6 0.0331(12) 0.0361(13) 0.0427(13) -0.0148(11) -0.0128(10) -0.0047(10)
C7 0.0326(12) 0.0390(13) 0.0423(13) -0.0128(11) -0.0154(10) -0.0110(10)
C8 0.0282(12) 0.0399(13) 0.0460(14) -0.0103(11) -0.0133(10) -0.0114(10)
C9 0.0487(16) 0.0470(16) 0.0692(19) -0.0306(14) -0.0216(15) 0.0005(13)
C10 0.089(3) 0.068(2) 0.069(2) -0.0258(19) -0.026(2) -0.027(2)
C11 0.0334(13) 0.0472(15) 0.0461(15) -0.0148(12) -0.0103(11) -0.0052(11)
C12 0.0517(19) 0.069(2) 0.0511(18) -0.0001(16) -0.0104(15) -0.0034(16)
C13 0.060(2) 0.064(2) 0.0540(18) -0.0027(16) -0.0123(15) -0.0065(16)
C14 0.0520(18) 0.0611(19) 0.0571(18) -0.0081(15) -0.0093(15) -0.0110(15)
C15 0.0537(19) 0.0593(19) 0.067(2) -0.0027(16) -0.0212(16) -0.0125(15)
C16 0.065(2) 0.0446(17) 0.074(2) -0.0099(16) -0.0234(17) -0.0046(15)
C17 0.112(3) 0.122(3) 0.052(2) 0.011(2) -0.027(2) -0.065(3)
C18 0.099(3) 0.131(3) 0.076(3) 0.005(2) -0.021(2) -0.054(3)
C19 0.083(3) 0.120(3) 0.073(2) -0.002(2) -0.019(2) -0.046(2)

loop_
_atom_type_symbol
_atom_type_description
_atom_type_scat_dispersion_real
_atom_type_scat_dispersion_imag
_atom_type_scat_source
C C 0.0033 0.0016 'International Tables Vol C Tables 4.2.6.8 and 6.1.1.4'
H H 0.0000 0.0000 'International Tables Vol C Tables 4.2.6.8 and 6.1.1.4'
N N 0.0061 0.0033 'International Tables Vol C Tables 4.2.6.8 and 6.1.1.4'
O O 0.0106 0.0060 'International Tables Vol C Tables 4.2.6.8 and 6.1.1.4'
Cd Cd -0.8075 1.2024 'International Tables Vol C Tables 4.2.6.8 and 6.1.1.4'

loop_
_geom_angle_atom_site_label_1
_geom_angle_atom_site_label_2
_geom_angle_atom_site_label_3
_geom_angle
_geom_angle_site_symmetry_1
_geom_angle_site_symmetry_3
O4 Cd1 N1 92.95(8) 1_655 .
O4 Cd1 N4 97.49(8) 1_655 .
N1 Cd1 N4 169.49(8) . .
O4 Cd1 O5 128.41(7) 1_655 .
N1 Cd1 O5 85.76(9) . .
N4 Cd1 O5 86.82(9) . .
O4 Cd1 O1 83.67(6) 1_655 .
N1 Cd1 O1 92.77(8) . .
N4 Cd1 O1 89.57(8) . .
O5 Cd1 O1 147.92(7) . .
O4 Cd1 O2 137.14(6) 1_655 .
N1 Cd1 O2 86.58(8) . .
N4 Cd1 O2 86.57(8) . .
O5 Cd1 O2 94.33(7) . .
O1 Cd1 O2 53.61(6) . .
O4 Cd1 O3 52.30(6) 1_655 1_655
N1 Cd1 O3 93.19(8) . 1_655
N4 Cd1 O3 92.26(8) . 1_655
O5 Cd1 O3 76.24(7) . 1_655
O1 Cd1 O3 135.79(6) . 1_655
O2 Cd1 O3 170.56(6) . 1_655
C1 O1 Cd1 96.05(14) . .
C1 O2 Cd1 88.59(14) . .
C8 O3 Cd1 84.99(14) . 1_455
C8 O4 Cd1 100.97(16) . 1_455
Cd1 O5 H1W 104.4 . .
Cd1 O5 H2W 131.5 . .
H1W O5 H2W 111.7 . .
H3W O6 H4W 107.5 . .
C11 N1 C10 102.4(3) . .
C11 N1 Cd1 129.70(18) . .
C10 N1 Cd1 127.4(2) . .
C11 N2 N3 110.1(3) . .
C11 N2 C12 129.3(3) . .
N3 N2 C12 120.6(3) . .
C10 N3 N2 102.2(3) . .
C15 N4 C16 102.4(3) . .
C15 N4 Cd1 126.4(2) . .
C16 N4 Cd1 130.4(2) . .
C16 N5 N6 103.2(3) . .
C15 N6 N5 108.8(3) . .
C15 N6 C17 128.9(3) . .
N5 N6 C17 122.2(3) . .
O1 C1 O2 121.6(2) . .
O1 C1 C2 117.9(2) . .
O2 C1 C2 120.5(2) . .
C3 C2 C7 119.5(2) . .
C3 C2 C1 121.2(2) . .
C7 C2 C1 119.2(2) . .
C2 C3 C4 119.8(2) . .
C2 C3 H3 120.1 . .
C4 C3 H3 120.1 . .
C5 C4 C3 119.4(2) . .
C5 C4 C8 119.8(2) . .
C3 C4 C8 120.8(2) . .
C6 C5 C4 121.7(2) . .
C6 C5 H5 119.2 . .
C4 C5 H5 119.2 . .
C7 C6 C5 118.0(2) . .
C7 C6 C9 120.9(2) . .
C5 C6 C9 121.0(2) . .
C6 C7 C2 121.5(2) . .
C6 C7 H7 119.2 . .
C2 C7 H7 119.2 . .
O4 C8 O3 121.7(2) . .
O4 C8 C4 118.0(2) . .
O3 C8 C4 120.2(2) . .
C6 C9 H9A 109.5 . .
C6 C9 H9B 109.5 . .
H9A C9 H9B 109.5 . .
C6 C9 H9C 109.5 . .
H9A C9 H9C 109.5 . .
H9B C9 H9C 109.5 . .
N3 C10 N1 115.2(3) . .
N3 C10 H10 122.4 . .
N1 C10 H10 122.4 . .
N2 C11 N1 110.1(3) . .
N2 C11 H11 124.9 . .
N1 C11 H11 124.9 . .
N2 C12 C13 112.4(3) . .
N2 C12 H12A 109.1 . .
C13 C12 H12A 109.1 . .
N2 C12 H12B 109.1 . .
C13 C12 H12B 109.1 . .
H12A C12 H12B 107.9 . .
C14 C13 C12 116.0(3) . .
C14 C13 H13A 108.3 . .
C12 C13 H13A 108.3 . .
C14 C13 H13B 108.3 . .
C12 C13 H13B 108.3 . .
H13A C13 H13B 107.4 . .
C13 C14 C14 114.7(4) . 2_764
C13 C14 H14A 108.6 . .
C14 C14 H14A 108.6 2_764 .
C13 C14 H14B 108.6 . .
C14 C14 H14B 108.6 2_764 .
H14A C14 H14B 107.6 . .
N6 C15 N4 110.9(3) . .
N6 C15 H15 124.5 . .
N4 C15 H15 124.5 . .
N5 C16 N4 114.6(3) . .
N5 C16 H16 122.7 . .
N4 C16 H16 122.7 . .
C18 C17 N6 114.8(3) . .
C18 C17 H17A 108.6 . .
N6 C17 H17A 108.6 . .
C18 C17 H17B 108.6 . .
N6 C17 H17B 108.6 . .
H17A C17 H17B 107.6 . .
C17 C18 C19 117.4(4) . .
C17 C18 H18A 108.0 . .
C19 C18 H18A 108.0 . .
C17 C18 H18B 108.0 . .
C19 C18 H18B 108.0 . .
H18A C18 H18B 107.2 . .
C19 C19 C18 118.0(5) 2_556 .
C19 C19 H19A 107.8 2_556 .
C18 C19 H19A 107.8 . .
C19 C19 H19B 107.8 2_556 .
C18 C19 H19B 107.8 . .
H19A C19 H19B 107.1 . .

loop_
_geom_bond_atom_site_label_1
_geom_bond_atom_site_label_2
_geom_bond_distance
_geom_bond_site_symmetry_2
Cd1 O4 2.2859(18) 1_655
Cd1 N1 2.297(2) .
Cd1 N4 2.310(2) .
Cd1 O5 2.324(2) .
Cd1 O1 2.3468(17) .
Cd1 O2 2.5062(17) .
Cd1 O3 2.6219(18) 1_655
O1 C1 1.255(3) .
O2 C1 1.257(3) .
O3 C8 1.252(3) .
O3 Cd1 2.6220(18) 1_455
O4 C8 1.248(3) .
O4 Cd1 2.2859(18) 1_455
O5 H1W 0.8242 .
O5 H2W 0.8341 .
O6 H3W 0.8410 .
O6 H4W 0.8464 .
N1 C11 1.321(4) .
N1 C10 1.346(4) .
N2 C11 1.317(4) .
N2 N3 1.352(4) .
N2 C12 1.467(4) .
N3 C10 1.302(5) .
N4 C15 1.325(4) .
N4 C16 1.345(4) .
N5 C16 1.306(5) .
N5 N6 1.357(4) .
N6 C15 1.321(4) .
N6 C17 1.481(5) .
C1 C2 1.509(3) .
C2 C3 1.388(3) .
C2 C7 1.393(3) .
C3 C4 1.394(3) .
C3 H3 0.9300 .
C4 C5 1.388(3) .
C4 C8 1.502(3) .
C5 C6 1.388(3) .
C5 H5 0.9300 .
C6 C7 1.385(3) .
C6 C9 1.509(4) .
C7 H7 0.9300 .
C9 H9A 0.9600 .
C9 H9B 0.9600 .
C9 H9C 0.9600 .
C10 H10 0.9300 .
C11 H11 0.9300 .
C12 C13 1.514(5) .
C12 H12A 0.9700 .
C12 H12B 0.9700 .
C13 C14 1.495(5) .
C13 H13A 0.9700 .
C13 H13B 0.9700 .
C14 C14 1.513(6) 2_764
C14 H14A 0.9700 .
C14 H14B 0.9700 .
C15 H15 0.9300 .
C16 H16 0.9300 .
C17 C18 1.449(6) .
C17 H17A 0.9700 .
C17 H17B 0.9700 .
C18 C19 1.512(6) .
C18 H18A 0.9700 .
C18 H18B 0.9700 .
C19 C19 1.509(9) 2_556
C19 H19A 0.9700 .
C19 H19B 0.9700 .

loop_
_geom_hbond_atom_site_label_D
_geom_hbond_atom_site_label_H
_geom_hbond_atom_site_label_A
_geom_hbond_distance_DH
_geom_hbond_distance_HA
_geom_hbond_distance_DA
_geom_hbond_angle_DHA
_geom_hbond_site_symmetry_A
O6 H4W O3 0.85 2.36 2.910(3) 123.4 2_665
O6 H3W O3 0.84 1.97 2.804(3) 173.6 1_665
O5 H2W O2 0.83 1.87 2.682(3) 163.8 2_655
O5 H1W O6 0.82 2.06 2.881(4) 178.7 2_765

loop_
_geom_torsion_atom_site_label_1
_geom_torsion_atom_site_label_2
_geom_torsion_atom_site_label_3
_geom_torsion_atom_site_label_4
_geom_torsion
_geom_torsion_site_symmetry_1
_geom_torsion_site_symmetry_4
O4 Cd1 O1 C1 174.55(16) 1_655 .
N1 Cd1 O1 C1 81.88(16) . .
N4 Cd1 O1 C1 -87.87(16) . .
O5 Cd1 O1 C1 -4.6(3) . .
O2 Cd1 O1 C1 -1.82(15) . .
O3 Cd1 O1 C1 179.33(14) 1_655 .
O4 Cd1 O2 C1 -3.5(2) 1_655 .
N1 Cd1 O2 C1 -94.17(17) . .
N4 Cd1 O2 C1 93.81(17) . .
O5 Cd1 O2 C1 -179.65(17) . .
O1 Cd1 O2 C1 1.81(15) . .
O3 Cd1 O2 C1 176.9(4) 1_655 .
O4 Cd1 N1 C11 -20.3(2) 1_655 .
N4 Cd1 N1 C11 166.3(4) . .
O5 Cd1 N1 C11 -148.6(2) . .
O1 Cd1 N1 C11 63.5(2) . .
O2 Cd1 N1 C11 116.8(2) . .
O3 Cd1 N1 C11 -72.6(2) 1_655 .
O4 Cd1 N1 C10 169.4(3) 1_655 .
N4 Cd1 N1 C10 -4.1(6) . .
O5 Cd1 N1 C10 41.1(3) . .
O1 Cd1 N1 C10 -106.8(3) . .
O2 Cd1 N1 C10 -53.5(3) . .
O3 Cd1 N1 C10 117.0(3) 1_655 .
C11 N2 N3 C10 -0.2(4) . .
C12 N2 N3 C10 179.1(3) . .
O4 Cd1 N4 C15 90.3(3) 1_655 .
N1 Cd1 N4 C15 -96.2(5) . .
O5 Cd1 N4 C15 -141.3(3) . .
O1 Cd1 N4 C15 6.8(3) . .
O2 Cd1 N4 C15 -46.8(3) . .
O3 Cd1 N4 C15 142.6(3) 1_655 .
O4 Cd1 N4 C16 -101.3(3) 1_655 .
N1 Cd1 N4 C16 72.2(5) . .
O5 Cd1 N4 C16 27.0(3) . .
O1 Cd1 N4 C16 175.2(3) . .
O2 Cd1 N4 C16 121.6(3) . .
O3 Cd1 N4 C16 -49.0(3) 1_655 .
C16 N5 N6 C15 -0.4(4) . .
C16 N5 N6 C17 176.9(3) . .
Cd1 O1 C1 O2 3.4(3) . .
Cd1 O1 C1 C2 -177.10(18) . .
Cd1 O2 C1 O1 -3.2(3) . .
Cd1 O2 C1 C2 177.4(2) . .
O1 C1 C2 C3 -173.6(2) . .
O2 C1 C2 C3 5.9(4) . .
O1 C1 C2 C7 7.5(3) . .
O2 C1 C2 C7 -173.0(2) . .
C7 C2 C3 C4 -0.5(3) . .
C1 C2 C3 C4 -179.4(2) . .
C2 C3 C4 C5 0.3(3) . .
C2 C3 C4 C8 179.2(2) . .
C3 C4 C5 C6 0.2(4) . .
C8 C4 C5 C6 -178.8(2) . .
C4 C5 C6 C7 -0.5(4) . .
C4 C5 C6 C9 177.4(2) . .
C5 C6 C7 C2 0.2(4) . .
C9 C6 C7 C2 -177.6(2) . .
C3 C2 C7 C6 0.3(4) . .
C1 C2 C7 C6 179.2(2) . .
Cd1 O4 C8 O3 -1.0(3) 1_455 .
Cd1 O4 C8 C4 179.71(18) 1_455 .
Cd1 O3 C8 O4 0.9(3) 1_455 .
Cd1 O3 C8 C4 -179.9(2) 1_455 .
C5 C4 C8 O4 -2.9(4) . .
C3 C4 C8 O4 178.1(2) . .
C5 C4 C8 O3 177.8(2) . .
C3 C4 C8 O3 -1.1(4) . .
N2 N3 C10 N1 0.1(4) . .
C11 N1 C10 N3 0.0(4) . .
Cd1 N1 C10 N3 172.5(2) . .
N3 N2 C11 N1 0.2(3) . .
C12 N2 C11 N1 -179.0(3) . .
C10 N1 C11 N2 -0.2(3) . .
Cd1 N1 C11 N2 -172.33(17) . .
C11 N2 C12 C13 71.8(4) . .
N3 N2 C12 C13 -107.4(4) . .
N2 C12 C13 C14 50.7(4) . .
C12 C13 C14 C14 177.0(4) . 2_764
N5 N6 C15 N4 1.2(4) . .
C17 N6 C15 N4 -175.9(3) . .
C16 N4 C15 N6 -1.4(4) . .
Cd1 N4 C15 N6 169.6(2) . .
N6 N5 C16 N4 -0.6(4) . .
C15 N4 C16 N5 1.2(4) . .
Cd1 N4 C16 N5 -169.2(2) . .
C15 N6 C17 C18 84.9(6) . .
N5 N6 C17 C18 -91.8(5) . .
N6 C17 C18 C19 -68.3(6) . .
C17 C18 C19 C19 -72.5(7) . 2_556
